data_2241931
loop_
_publ_author_name
'Swaminathan, K.'
'Narayanan, P.'
'Sethusankar, K.'
'Saravanan, Velu'
'Mohanakrishnan, Arasambattu K.'

_publ_section_title
;
 Crystal structures of two new carbazole derivatives:
 12-(4-nitrophenyl)-7-phenylsulfonyl-7<i>H</i>-benzofuro[2,3-<i>b</i>]carbazole
 and
 2-methyl-4-(4-nitrophenyl)-9-phenylsulfonyl-9<i>H</i>-thieno[2,3-<i>b</i>]carbazole
;
_journal_coeditor_code SU5333
_journal_issue 12
_journal_name_full 'Acta Crystallographica Section E'
_journal_page_first 1739
_journal_page_last 1743
_journal_paper_doi 10.1107/S2056989016016996
_journal_volume 72
_journal_year 2016
_chemical_formula_moiety 'C27 H18 N2 O4 S2'
_chemical_formula_sum 'C27 H18 N2 O4 S2'
_chemical_formula_weight 498.55
_chemical_name_systematic 2-Methyl-4-(4-nitrophenyl)-9-phenylsulfonyl-9<i>H</i>-thieno[2,3-<i>b</i>]carbazole
_space_group_IT_number 14
_symmetry_cell_setting monoclinic
_symmetry_space_group_name_Hall '-P 2yn'
_symmetry_space_group_name_H-M 'P 1 21/n 1'
_atom_sites_solution_hydrogens geom
_atom_sites_solution_primary direct
_atom_sites_solution_secondary difmap
_audit_creation_method SHELXL-97
_cell_angle_alpha 90.00
_cell_angle_beta 102.914(2)
_cell_angle_gamma 90.00
_cell_formula_units_Z 4
_cell_length_a 12.5052(8)
_cell_length_b 11.2594(6)
_cell_length_c 17.0731(9)
_cell_measurement_reflns_used 5100
_cell_measurement_temperature 296(2)
_cell_measurement_theta_max 27.00
_cell_measurement_theta_min 2.18
_cell_volume 2343.1(2)
_computing_cell_refinement
;
SAINT (Bruker, 2008)
;
_computing_data_collection
;
APEX2 (Bruker, 2008)
;
_computing_data_reduction
;
SAINT (Bruker, 2008)
;
_computing_molecular_graphics
;
ORTEP-3 for Windows (Farrugia, 2012) and Mercury (Macrae <i>et al.</i>,
2008)
;
_computing_publication_material
;
SHELXL97 (Sheldrick, 2008) and PLATON (Spek, 2009)
;
_computing_structure_refinement
;
SHELXL97 (Sheldrick, 2008)
;
_computing_structure_solution
;
SHELXS97 (Sheldrick, 2008)
;
_diffrn_ambient_temperature 296(2)
_diffrn_measured_fraction_theta_full 1.000
_diffrn_measured_fraction_theta_max 1.000
_diffrn_measurement_device_type 'Bruker Kappa APEXII CCD'
_diffrn_measurement_method '\w & \f scans'
_diffrn_radiation_monochromator graphite
_diffrn_radiation_source 'fine-focus sealed tube'
_diffrn_radiation_type MoK\a
_diffrn_radiation_wavelength 0.71073
_diffrn_reflns_av_R_equivalents 0.0341
_diffrn_reflns_av_sigmaI/netI 0.0228
_diffrn_reflns_limit_h_max 15
_diffrn_reflns_limit_h_min -15
_diffrn_reflns_limit_k_max 14
_diffrn_reflns_limit_k_min -14
_diffrn_reflns_limit_l_max 21
_diffrn_reflns_limit_l_min -21
_diffrn_reflns_number 44472
_diffrn_reflns_theta_full 27.00
_diffrn_reflns_theta_max 27.00
_diffrn_reflns_theta_min 2.18
_exptl_absorpt_coefficient_mu 0.265
_exptl_absorpt_correction_T_max 0.936
_exptl_absorpt_correction_T_min 0.911
_exptl_absorpt_correction_type multi-scan
_exptl_absorpt_process_details
;
(SADABS; Bruker, 2008)
;
_exptl_crystal_colour colourless
_exptl_crystal_density_diffrn 1.413
_exptl_crystal_density_method 'not measured'
_exptl_crystal_description block
_exptl_crystal_F_000 1032
_exptl_crystal_size_max 0.35
_exptl_crystal_size_mid 0.30
_exptl_crystal_size_min 0.25
_refine_diff_density_max 0.436
_refine_diff_density_min -0.364
_refine_ls_extinction_method none
_refine_ls_goodness_of_fit_ref 1.081
_refine_ls_hydrogen_treatment constr
_refine_ls_matrix_type full
_refine_ls_number_parameters 317
_refine_ls_number_reflns 5100
_refine_ls_number_restraints 0
_refine_ls_restrained_S_all 1.081
_refine_ls_R_factor_all 0.0840
_refine_ls_R_factor_gt 0.0549
_refine_ls_shift/su_max 0.001
_refine_ls_shift/su_mean 0.000
_refine_ls_structure_factor_coef Fsqd
_refine_ls_weighting_details 'calc w=1/[\s^2^(Fo^2^)+(0.0625P)^2^+2.4597P] where P=(Fo^2^+2Fc^2^)/3'
_refine_ls_weighting_scheme calc
_refine_ls_wR_factor_gt 0.1359
_refine_ls_wR_factor_ref 0.1628
_reflns_number_gt 3714
_reflns_number_total 5100
_reflns_threshold_expression >2sigma(I)
_cod_data_source_file su5333sup1.cif
_cod_data_source_block II
_cod_original_sg_symbol_H-M 'P 21/n'
_cod_database_code 2241931

loop_
_symmetry_equiv_pos_as_xyz
'x, y, z'
'-x+1/2, y+1/2, -z+1/2'
'-x, -y, -z'
'x-1/2, -y-1/2, z-1/2'

loop_
_atom_site_type_symbol
_atom_site_label
_atom_site_fract_x
_atom_site_fract_y
_atom_site_fract_z
_atom_site_U_iso_or_equiv
_atom_site_adp_type
_atom_site_calc_flag
_atom_site_refinement_flags
_atom_site_occupancy
_atom_site_symmetry_multiplicity
C C1 0.6060(2) 0.1940(2) 0.88312(17) 0.0422(6) Uani d . 1 1
C C2 0.5786(3) 0.2854(3) 0.8277(2) 0.0559(8) Uani d . 1 1
H H2 0.5843 0.3645 0.8438 0.067 Uiso calc R 1 1
C C3 0.5428(3) 0.2548(3) 0.7482(2) 0.0630(9) Uani d . 1 1
H H3 0.5242 0.3146 0.7100 0.076 Uiso calc R 1 1
C C4 0.5337(3) 0.1379(3) 0.7237(2) 0.0631(9) Uani d . 1 1
H H4 0.5082 0.1203 0.6695 0.076 Uiso calc R 1 1
C C5 0.5616(3) 0.0466(3) 0.77821(17) 0.0508(7) Uani d . 1 1
H H5 0.5562 -0.0321 0.7612 0.061 Uiso calc R 1 1
C C6 0.5983(2) 0.0746(2) 0.85962(16) 0.0390(6) Uani d . 1 1
C C7 0.6289(2) 0.0029(2) 0.93182(15) 0.0353(5) Uani d . 1 1
C C8 0.6520(2) 0.0804(2) 0.99817(16) 0.0360(6) Uani d . 1 1
C C9 0.6768(2) 0.0413(2) 1.07625(16) 0.0393(6) Uani d . 1 1
H H9 0.6917 0.0937 1.1194 0.047 Uiso calc R 1 1
C C10 0.6786(2) -0.0812(2) 1.08733(15) 0.0380(6) Uani d . 1 1
C C11 0.6568(2) -0.1622(2) 1.02287(15) 0.0353(5) Uani d . 1 1
C C12 0.6333(2) -0.1197(2) 0.94342(15) 0.0350(5) Uani d . 1 1
C C13 0.8439(2) 0.2964(2) 0.98979(16) 0.0444(6) Uani d . 1 1
C C14 0.9114(3) 0.2047(3) 1.02414(18) 0.0523(7) Uani d . 1 1
H H14 0.8886 0.1523 1.0593 0.063 Uiso calc R 1 1
C C15 1.0124(3) 0.1910(4) 1.0062(2) 0.0681(9) Uani d . 1 1
H H15 1.0579 0.1287 1.0286 0.082 Uiso calc R 1 1
C C16 1.0456(3) 0.2685(5) 0.9557(3) 0.0829(12) Uani d . 1 1
H H16 1.1145 0.2595 0.9443 0.100 Uiso calc R 1 1
C C17 0.9798(4) 0.3594(5) 0.9214(3) 0.0949(15) Uani d . 1 1
H H17 1.0039 0.4117 0.8869 0.114 Uiso calc R 1 1
C C18 0.8765(3) 0.3742(4) 0.9378(2) 0.0735(11) Uani d . 1 1
H H18 0.8307 0.4354 0.9141 0.088 Uiso calc R 1 1
C C19 0.6151(2) -0.2052(2) 0.87505(15) 0.0354(5) Uani d . 1 1
C C20 0.5183(2) -0.2687(3) 0.85455(19) 0.0537(8) Uani d . 1 1
H H20 0.4651 -0.2592 0.8844 0.064 Uiso calc R 1 1
C C21 0.4998(3) -0.3460(3) 0.7902(2) 0.0554(8) Uani d . 1 1
H H21 0.4339 -0.3872 0.7755 0.067 Uiso calc R 1 1
C C22 0.5802(2) -0.3609(2) 0.74852(16) 0.0430(6) Uani d . 1 1
C C23 0.6776(3) -0.3019(3) 0.7681(2) 0.0584(8) Uani d . 1 1
H H23 0.7316 -0.3145 0.7393 0.070 Uiso calc R 1 1
C C24 0.6946(2) -0.2227(3) 0.83158(19) 0.0531(8) Uani d . 1 1
H H24 0.7602 -0.1808 0.8452 0.064 Uiso calc R 1 1
C C25 0.6646(2) -0.2867(2) 1.05076(15) 0.0384(6) Uani d . 1 1
H H25 0.6526 -0.3528 1.0173 0.046 Uiso calc R 1 1
C C26 0.6920(3) -0.2909(2) 1.13271(18) 0.0481(7) Uani d . 1 1
C C27 0.7108(4) -0.4006(3) 1.1839(2) 0.0753(11) Uani d . 1 1
H H27A 0.6928 -0.4695 1.1504 0.113 Uiso calc R 1 1
H H27B 0.6651 -0.3981 1.2222 0.113 Uiso calc R 1 1
H H27C 0.7864 -0.4044 1.2118 0.113 Uiso calc R 1 1
N N1 0.63886(18) 0.19995(19) 0.96867(14) 0.0411(5) Uani d . 1 1
N N2 0.5598(3) -0.4437(2) 0.68029(16) 0.0575(7) Uani d . 1 1
O O1 0.6654(2) 0.41840(18) 0.97873(17) 0.0737(7) Uani d . 1 1
O O2 0.7283(2) 0.29254(19) 1.09819(13) 0.0611(6) Uani d . 1 1
O O3 0.6358(2) -0.4681(3) 0.64953(16) 0.0853(9) Uani d . 1 1
O O4 0.4680(2) -0.4842(2) 0.65745(15) 0.0765(8) Uani d . 1 1
S S1 0.71501(6) 0.31228(6) 1.01429(5) 0.0488(2) Uani d . 1 1
S S2 0.70682(7) -0.15330(7) 1.17880(5) 0.0541(2) Uani d . 1 1

loop_
_atom_site_aniso_label
_atom_site_aniso_U_11
_atom_site_aniso_U_22
_atom_site_aniso_U_33
_atom_site_aniso_U_12
_atom_site_aniso_U_13
_atom_site_aniso_U_23
C1 0.0382(14) 0.0378(14) 0.0513(16) 0.0023(11) 0.0117(12) 0.0048(12)
C2 0.0580(19) 0.0376(15) 0.070(2) 0.0046(14) 0.0099(16) 0.0134(14)
C3 0.068(2) 0.056(2) 0.062(2) 0.0058(16) 0.0080(17) 0.0246(16)
C4 0.076(2) 0.064(2) 0.0454(17) 0.0001(18) 0.0045(16) 0.0116(15)
C5 0.0608(19) 0.0445(16) 0.0440(16) -0.0026(14) 0.0049(14) 0.0012(13)
C6 0.0371(14) 0.0362(13) 0.0443(15) -0.0005(11) 0.0102(11) 0.0033(11)
C7 0.0329(13) 0.0343(13) 0.0390(13) -0.0026(10) 0.0084(10) -0.0021(10)
C8 0.0336(13) 0.0288(12) 0.0467(15) -0.0012(10) 0.0113(11) -0.0034(10)
C9 0.0426(14) 0.0371(14) 0.0381(14) -0.0032(11) 0.0088(11) -0.0078(11)
C10 0.0356(13) 0.0427(14) 0.0361(14) -0.0020(11) 0.0085(11) -0.0002(11)
C11 0.0311(13) 0.0346(13) 0.0407(14) -0.0019(10) 0.0090(10) -0.0003(10)
C12 0.0323(13) 0.0332(13) 0.0397(13) -0.0031(10) 0.0087(10) -0.0028(10)
C13 0.0502(16) 0.0416(15) 0.0404(14) -0.0121(12) 0.0083(12) -0.0014(12)
C14 0.0515(18) 0.0549(18) 0.0494(17) -0.0044(14) 0.0086(14) 0.0041(14)
C15 0.0486(19) 0.083(3) 0.069(2) 0.0032(18) 0.0053(16) 0.004(2)
C16 0.053(2) 0.120(4) 0.078(3) -0.009(2) 0.0188(19) 0.008(3)
C17 0.081(3) 0.127(4) 0.083(3) -0.025(3) 0.033(2) 0.037(3)
C18 0.068(2) 0.072(2) 0.077(2) -0.0113(19) 0.0093(19) 0.031(2)
C19 0.0390(14) 0.0305(12) 0.0373(13) -0.0020(10) 0.0095(11) -0.0005(10)
C20 0.0455(16) 0.0565(18) 0.0640(19) -0.0130(14) 0.0229(14) -0.0197(15)
C21 0.0454(17) 0.0556(18) 0.065(2) -0.0183(14) 0.0112(14) -0.0174(15)
C22 0.0514(16) 0.0332(13) 0.0427(15) 0.0001(12) 0.0073(12) -0.0086(11)
C23 0.0526(18) 0.067(2) 0.0615(19) -0.0067(15) 0.0251(15) -0.0215(16)
C24 0.0452(16) 0.0558(18) 0.0626(19) -0.0183(14) 0.0215(14) -0.0202(15)
C25 0.0373(14) 0.0386(14) 0.0404(14) 0.0032(11) 0.0111(11) 0.0083(11)
C26 0.0526(17) 0.0402(15) 0.0526(17) 0.0009(13) 0.0141(14) 0.0086(13)
C27 0.107(3) 0.054(2) 0.067(2) 0.007(2) 0.024(2) 0.0234(17)
N1 0.0430(13) 0.0302(11) 0.0495(13) -0.0007(9) 0.0090(10) -0.0027(9)
N2 0.0718(19) 0.0405(14) 0.0556(16) 0.0054(13) 0.0043(14) -0.0111(12)
O1 0.0785(17) 0.0302(11) 0.110(2) 0.0068(11) 0.0148(14) -0.0106(12)
O2 0.0765(15) 0.0538(13) 0.0603(13) -0.0182(11) 0.0305(11) -0.0233(11)
O3 0.091(2) 0.089(2) 0.0765(17) 0.0123(16) 0.0200(15) -0.0388(15)
O4 0.0852(19) 0.0571(15) 0.0761(17) -0.0124(13) -0.0053(14) -0.0266(12)
S1 0.0555(5) 0.0302(3) 0.0627(5) -0.0035(3) 0.0172(4) -0.0106(3)
S2 0.0642(5) 0.0521(5) 0.0442(4) -0.0033(4) 0.0081(4) 0.0038(3)

loop_
_atom_type_symbol
_atom_type_description
_atom_type_scat_dispersion_real
_atom_type_scat_dispersion_imag
_atom_type_scat_source
C C 0.0033 0.0016 'International Tables Vol C Tables 4.2.6.8 and 6.1.1.4'
H H 0.0000 0.0000 'International Tables Vol C Tables 4.2.6.8 and 6.1.1.4'
N N 0.0061 0.0033 'International Tables Vol C Tables 4.2.6.8 and 6.1.1.4'
O O 0.0106 0.0060 'International Tables Vol C Tables 4.2.6.8 and 6.1.1.4'
S S 0.1246 0.1234 'International Tables Vol C Tables 4.2.6.8 and 6.1.1.4'

loop_
_geom_angle_atom_site_label_1
_geom_angle_atom_site_label_2
_geom_angle_atom_site_label_3
_geom_angle
C2 C1 C6 121.7(3)
C2 C1 N1 129.3(3)
C6 C1 N1 108.9(2)
C3 C2 C1 117.7(3)
C3 C2 H2 121.2
C1 C2 H2 121.2
C2 C3 C4 121.7(3)
C2 C3 H3 119.2
C4 C3 H3 119.2
C5 C4 C3 121.1(3)
C5 C4 H4 119.5
C3 C4 H4 119.5
C4 C5 C6 118.7(3)
C4 C5 H5 120.7
C6 C5 H5 120.7
C5 C6 C1 119.2(3)
C5 C6 C7 133.1(3)
C1 C6 C7 107.6(2)
C12 C7 C8 120.3(2)
C12 C7 C6 131.8(2)
C8 C7 C6 107.8(2)
C9 C8 C7 123.0(2)
C9 C8 N1 128.7(2)
C7 C8 N1 108.2(2)
C8 C9 C10 116.3(2)
C8 C9 H9 121.8
C10 C9 H9 121.8
C9 C10 C11 122.8(2)
C9 C10 S2 125.7(2)
C11 C10 S2 111.5(2)
C12 C11 C10 119.7(2)
C12 C11 C25 128.2(2)
C10 C11 C25 112.1(2)
C7 C12 C11 117.8(2)
C7 C12 C19 122.3(2)
C11 C12 C19 119.9(2)
C18 C13 C14 120.7(3)
C18 C13 S1 120.6(3)
C14 C13 S1 118.7(2)
C15 C14 C13 119.7(3)
C15 C14 H14 120.2
C13 C14 H14 120.2
C16 C15 C14 119.8(4)
C16 C15 H15 120.1
C14 C15 H15 120.1
C15 C16 C17 121.0(4)
C15 C16 H16 119.5
C17 C16 H16 119.5
C16 C17 C18 120.2(4)
C16 C17 H17 119.9
C18 C17 H17 119.9
C13 C18 C17 118.6(4)
C13 C18 H18 120.7
C17 C18 H18 120.7
C24 C19 C20 119.0(2)
C24 C19 C12 120.7(2)
C20 C19 C12 120.2(2)
C21 C20 C19 120.6(3)
C21 C20 H20 119.7
C19 C20 H20 119.7
C22 C21 C20 118.7(3)
C22 C21 H21 120.6
C20 C21 H21 120.6
C23 C22 C21 122.3(3)
C23 C22 N2 119.4(3)
C21 C22 N2 118.3(3)
C22 C23 C24 118.6(3)
C22 C23 H23 120.7
C24 C23 H23 120.7
C19 C24 C23 120.7(3)
C19 C24 H24 119.6
C23 C24 H24 119.6
C26 C25 C11 110.3(2)
C26 C25 H25 124.9
C11 C25 H25 124.9
C25 C26 C27 126.6(3)
C25 C26 S2 114.4(2)
C27 C26 S2 119.1(2)
C26 C27 H27A 109.5
C26 C27 H27B 109.5
H27A C27 H27B 109.5
C26 C27 H27C 109.5
H27A C27 H27C 109.5
H27B C27 H27C 109.5
C1 N1 C8 107.4(2)
C1 N1 S1 121.13(18)
C8 N1 S1 122.65(18)
O4 N2 O3 123.3(3)
O4 N2 C22 118.4(3)
O3 N2 C22 118.2(3)
O1 S1 O2 120.27(15)
O1 S1 N1 106.83(14)
O2 S1 N1 106.12(12)
O1 S1 C13 108.62(15)
O2 S1 C13 108.44(14)
N1 S1 C13 105.62(12)
C10 S2 C26 91.74(14)

loop_
_geom_bond_atom_site_label_1
_geom_bond_atom_site_label_2
_geom_bond_distance
C1 C2 1.388(4)
C1 C6 1.400(4)
C1 N1 1.428(4)
C2 C3 1.374(5)
C2 H2 0.9300
C3 C4 1.379(5)
C3 H3 0.9300
C4 C5 1.378(4)
C4 H4 0.9300
C5 C6 1.399(4)
C5 H5 0.9300
C6 C7 1.452(4)
C7 C12 1.394(3)
C7 C8 1.408(3)
C8 C9 1.372(4)
C8 N1 1.434(3)
C9 C10 1.391(4)
C9 H9 0.9300
C10 C11 1.408(4)
C10 S2 1.725(3)
C11 C12 1.406(4)
C11 C25 1.477(3)
C12 C19 1.491(3)
C13 C18 1.372(4)
C13 C14 1.379(4)
C13 S1 1.762(3)
C14 C15 1.374(5)
C14 H14 0.9300
C15 C16 1.356(6)
C15 H15 0.9300
C16 C17 1.361(6)
C16 H16 0.9300
C17 C18 1.391(6)
C17 H17 0.9300
C18 H18 0.9300
C19 C24 1.381(4)
C19 C20 1.382(4)
C20 C21 1.381(4)
C20 H20 0.9300
C21 C22 1.365(4)
C21 H21 0.9300
C22 C23 1.363(4)
C22 N2 1.469(4)
C23 C24 1.383(4)
C23 H23 0.9300
C24 H24 0.9300
C25 C26 1.365(4)
C25 H25 0.9300
C26 C27 1.501(4)
C26 S2 1.729(3)
C27 H27A 0.9600
C27 H27B 0.9600
C27 H27C 0.9600
N1 S1 1.668(2)
N2 O4 1.216(4)
N2 O3 1.216(4)
O1 S1 1.419(2)
O2 S1 1.422(2)

loop_
_geom_hbond_atom_site_label_D
_geom_hbond_atom_site_label_H
_geom_hbond_atom_site_label_A
_geom_hbond_site_symmetry_A
_geom_hbond_distance_DH
_geom_hbond_distance_HA
_geom_hbond_distance_DA
_geom_hbond_angle_DHA
C2 H2 O1 ----- 0.93 2.38 2.970(4) 121
C9 H9 O2 ----- 0.93 2.33 2.907(3) 120
C3 H3 O4 1_565 0.93 2.48 3.356(4) 157
C14 H14 O4 4_656 0.93 2.58 3.335(4) 139
C20 H20 O2 3_657 0.93 2.53 3.368(5) 150
C16 H16 Cg1 3_757 0.93 2.89 3.812(4) 172
C23 H23 Cg3 2_646 0.93 2.75 3.646(4) 163

loop_
_geom_torsion_atom_site_label_1
_geom_torsion_atom_site_label_2
_geom_torsion_atom_site_label_3
_geom_torsion_atom_site_label_4
_geom_torsion
C6 C1 C2 C3 0.3(5)
N1 C1 C2 C3 -175.9(3)
C1 C2 C3 C4 0.2(5)
C2 C3 C4 C5 -0.8(6)
C3 C4 C5 C6 0.9(5)
C4 C5 C6 C1 -0.3(4)
C4 C5 C6 C7 176.7(3)
C2 C1 C6 C5 -0.3(4)
N1 C1 C6 C5 176.7(2)
C2 C1 C6 C7 -178.0(3)
N1 C1 C6 C7 -1.0(3)
C5 C6 C7 C12 1.2(5)
C1 C6 C7 C12 178.4(3)
C5 C6 C7 C8 -175.8(3)
C1 C6 C7 C8 1.5(3)
C12 C7 C8 C9 -1.6(4)
C6 C7 C8 C9 175.7(2)
C12 C7 C8 N1 -178.7(2)
C6 C7 C8 N1 -1.4(3)
C7 C8 C9 C10 0.1(4)
N1 C8 C9 C10 176.6(2)
C8 C9 C10 C11 0.3(4)
C8 C9 C10 S2 -179.7(2)
C9 C10 C11 C12 0.7(4)
S2 C10 C11 C12 -179.24(19)
C9 C10 C11 C25 179.6(2)
S2 C10 C11 C25 -0.3(3)
C8 C7 C12 C11 2.5(4)
C6 C7 C12 C11 -174.1(3)
C8 C7 C12 C19 -176.8(2)
C6 C7 C12 C19 6.6(4)
C10 C11 C12 C7 -2.1(4)
C25 C11 C12 C7 179.2(2)
C10 C11 C12 C19 177.3(2)
C25 C11 C12 C19 -1.4(4)
C18 C13 C14 C15 0.0(5)
S1 C13 C14 C15 -179.7(3)
C13 C14 C15 C16 0.8(5)
C14 C15 C16 C17 -0.8(7)
C15 C16 C17 C18 0.0(7)
C14 C13 C18 C17 -0.9(6)
S1 C13 C18 C17 178.9(3)
C16 C17 C18 C13 0.8(7)
C7 C12 C19 C24 74.2(4)
C11 C12 C19 C24 -105.2(3)
C7 C12 C19 C20 -106.1(3)
C11 C12 C19 C20 74.5(3)
C24 C19 C20 C21 -1.8(5)
C12 C19 C20 C21 178.5(3)
C19 C20 C21 C22 1.7(5)
C20 C21 C22 C23 -0.3(5)
C20 C21 C22 N2 179.8(3)
C21 C22 C23 C24 -1.0(5)
N2 C22 C23 C24 178.8(3)
C20 C19 C24 C23 0.4(5)
C12 C19 C24 C23 -179.9(3)
C22 C23 C24 C19 1.0(5)
C12 C11 C25 C26 178.4(3)
C10 C11 C25 C26 -0.4(3)
C11 C25 C26 C27 -178.2(3)
C11 C25 C26 S2 1.0(3)
C2 C1 N1 C8 176.8(3)
C6 C1 N1 C8 0.2(3)
C2 C1 N1 S1 -34.9(4)
C6 C1 N1 S1 148.4(2)
C9 C8 N1 C1 -176.1(3)
C7 C8 N1 C1 0.7(3)
C9 C8 N1 S1 36.2(4)
C7 C8 N1 S1 -146.90(19)
C23 C22 N2 O4 -170.9(3)
C21 C22 N2 O4 9.0(4)
C23 C22 N2 O3 9.1(4)
C21 C22 N2 O3 -171.0(3)
C1 N1 S1 O1 48.2(2)
C8 N1 S1 O1 -168.5(2)
C1 N1 S1 O2 177.6(2)
C8 N1 S1 O2 -39.0(2)
C1 N1 S1 C13 -67.3(2)
C8 N1 S1 C13 76.0(2)
C18 C13 S1 O1 -5.6(3)
C14 C13 S1 O1 174.2(2)
C18 C13 S1 O2 -137.9(3)
C14 C13 S1 O2 41.9(3)
C18 C13 S1 N1 108.7(3)
C14 C13 S1 N1 -71.5(3)
C9 C10 S2 C26 -179.2(3)
C11 C10 S2 C26 0.8(2)
C25 C26 S2 C10 -1.1(2)
C27 C26 S2 C10 178.2(3)

_cod_database_fobs_code 2241931
